data_4346468
loop_
_publ_author_name
'Wrixon, Justin D.'
'Hayward, John J.'
'Rawson, Jeremy M.'

_publ_section_title
;
 Phosphine control of the oxidative addition chemistry of tetrathiocins to
 palladium(0): characterization of mono-, di-, and hexanuclear
 palladium(II) dithiolate complexes.
;
_journal_issue 19
_journal_name_full 'Inorganic chemistry'
_journal_page_first 9384
_journal_page_last 9386
_journal_paper_doi 10.1021/acs.inorgchem.5b01555
_journal_volume 54
_journal_year 2015
_chemical_formula_moiety 'C42 H36 Fe O2 P2 Pd S2'
_chemical_formula_sum 'C42 H36 Fe O2 P2 Pd S2'
_chemical_formula_weight 861.02
_space_group_crystal_system triclinic
_space_group_IT_number 2
_space_group_name_Hall '-P 1'
_space_group_name_H-M_alt 'P -1'
_atom_sites_solution_hydrogens geom
_atom_sites_solution_primary direct
_atom_sites_solution_secondary difmap
_audit_creation_method SHELXL-2013
_cell_angle_alpha 64.850(4)
_cell_angle_beta 76.688(4)
_cell_angle_gamma 76.738(4)
_cell_formula_units_Z 6
_cell_length_a 15.232(5)
_cell_length_b 21.963(7)
_cell_length_c 22.470(7)
_cell_measurement_reflns_used 6717
_cell_measurement_temperature 150(2)
_cell_measurement_theta_max 20.18
_cell_measurement_theta_min 2.20
_cell_volume 6547(4)
_computing_cell_refinement 'Bruker SAINT'
_computing_data_collection 'Bruker APEX2'
_computing_data_reduction 'Bruker SAINT'
_computing_molecular_graphics 'Bruker SHELXTL'
_computing_publication_material 'Bruker SHELXTL'
_computing_structure_refinement 'SHELXL-2013 (Sheldrick, 2013)'
_computing_structure_solution 'SHELXS-97 (Sheldrick, 2008)'
_diffrn_ambient_temperature 150(2)
_diffrn_measured_fraction_theta_full 0.531
_diffrn_measured_fraction_theta_max 0.991
_diffrn_measurement_device_type 'Bruker APEX-II CCD'
_diffrn_measurement_method 'omega scans'
_diffrn_radiation_type MoK\a
_diffrn_radiation_wavelength 0.71073
_diffrn_reflns_av_R_equivalents 0.0751
_diffrn_reflns_av_unetI/netI 0.0790
_diffrn_reflns_Laue_measured_fraction_full 0.531
_diffrn_reflns_Laue_measured_fraction_max 0.991
_diffrn_reflns_limit_h_max 14
_diffrn_reflns_limit_h_min -14
_diffrn_reflns_limit_k_max 21
_diffrn_reflns_limit_k_min -21
_diffrn_reflns_limit_l_max 21
_diffrn_reflns_limit_l_min -21
_diffrn_reflns_number 38788
_diffrn_reflns_point_group_measured_fraction_full 0.531
_diffrn_reflns_point_group_measured_fraction_max 0.991
_diffrn_reflns_theta_full 25.242
_diffrn_reflns_theta_max 20.254
_diffrn_reflns_theta_min 1.533
_diffrn_source 'fine focus sealed tube'
_exptl_absorpt_coefficient_mu 0.944
_exptl_absorpt_correction_T_max 0.745
_exptl_absorpt_correction_T_min 0.582
_exptl_absorpt_correction_type multi-scan
_exptl_absorpt_process_details sadabs
_exptl_crystal_colour orange
_exptl_crystal_density_diffrn 1.310
_exptl_crystal_description plate
_exptl_crystal_F_000 2628
_exptl_crystal_size_max 0.270
_exptl_crystal_size_mid 0.060
_exptl_crystal_size_min 0.020
_platon_squeeze_details
;
TITL JW010_preSP -1         R = 0.19
CELL   15.2320   21.9630   22.4700     64.85     76.69     76.74
SPGR P-1
# Solvent Accessible Volume =    1522.1
# Electrons Found in S.A.V. =     666.8
# Note: Atoms in Void as Cxxx and Qxxx all others
C101 0.790 0.532 0.485 !      18.76 eA-3
C102 0.317 0.579 0.470 !      17.30 eA-3
C103 0.930 1.001 0.329 !      15.14 eA-3
C104 0.971 0.939 0.462 !      13.70 eA-3
C105 0.867 0.335 0.109 !      10.98 eA-3
C106 0.774 0.064 0.194 !       9.87 eA-3
C107 0.882 0.202 0.219 !       8.89 eA-3
C108 0.421 0.639 0.228 !       8.80 eA-3
C109 0.517 0.529 0.327 !       7.90 eA-3
C110 0.729 0.181 0.079 !       6.60 eA-3
C111 0.744 0.478 0.464 !       5.03 eA-3
C112 0.991 0.940 0.383 !       4.67 eA-3
C113 0.915 0.278 0.179 !       4.42 eA-3
C114 0.723 0.140 0.174 !       3.87 eA-3
C115 0.433 0.611 0.296 !       3.15 eA-3
C116 0.315 0.735 0.076 !       2.95 eA-3
C117 0.218 0.931 0.046 !       2.85 eA-3
C118 0.236 0.783 0.118 !       2.62 eA-3
C119 0.175 0.833 0.099 !       2.60 eA-3
C120 0.268 0.758 0.120 !       2.51 eA-3
C121 0.280 0.750 0.100 !       2.39 eA-3
C122 0.795 0.194 0.162 !       2.39 eA-3
C123 0.130 0.867 0.048 !       1.86 eA-3
C124 0.981 0.227 0.151 !       1.63 eA-3
C125 0.195 0.877 0.017 !       1.47 eA-3
C126 0.316 0.733 0.179 !       1.47 eA-3
C127 0.859 0.095 0.143 !       1.43 eA-3
Q128 0.588 0.591 0.204 !       1.43 eA-3
Q129 0.535 0.392 0.032 !       1.38 eA-3
C130 0.751 0.165 0.009 !       1.34 eA-3
C131 0.144 0.905 0.056 !       1.33 eA-3
C132 0.848 0.157 0.203 !       1.32 eA-3
Q133 0.529 0.843 0.221 !       1.31 eA-3
Q134 0.805 0.890 0.192 !       1.30 eA-3
Q135 0.592 0.803 0.257 !       1.30 eA-3
C136 0.987 0.196 0.225 !       1.29 eA-3
Q137 0.299 0.146 0.264 !       1.28 eA-3
Q138 0.871 0.829 0.212 !       1.24 eA-3
Q139 0.191 0.156 0.500 !       1.24 eA-3
C140 0.893 0.079 0.015 !       1.22 eA-3
C141 0.877 0.133 0.022 !       1.22 eA-3
Q142 0.032 0.474 0.287 !       1.22 eA-3
Q143 0.719 0.593 0.485 !       1.21 eA-3
C144 0.104 0.953 0.008 !       1.20 eA-3
C145 0.968 0.077 0.038 !       1.20 eA-3
C146 0.361 0.593 0.396 !       1.20 eA-3
Q147 0.067 0.983 0.118 !       1.19 eA-3
C148 0.293 0.850 0.093 !       1.19 eA-3
Q149 0.968 0.046 0.343 !       1.18 eA-3
C150 0.801 0.120 0.073 !       1.17 eA-3
Q151 0.532 0.084 0.118 !       1.17 eA-3
Q152 0.160 0.093 0.113 !       1.17 eA-3
Q153 0.428 0.163 0.249 !       1.17 eA-3
Q154 0.101 0.548 0.124 !       1.16 eA-3
C155 0.930 0.142 0.235 !       1.16 eA-3
C156 0.028 1.000 0.327 !       1.16 eA-3
Q157 0.666 0.829 0.078 !       1.16 eA-3
Q158 0.270 0.874 0.235 !       1.15 eA-3
Q159 0.781 0.071 0.276 !       1.15 eA-3
C160 0.786 0.306 0.121 !       1.14 eA-3
Q161 0.298 0.155 0.422 !       1.14 eA-3
Q162 0.719 0.828 0.302 !       1.14 eA-3
Q163 0.598 0.219 0.373 !       1.13 eA-3
C164 0.310 0.686 0.039 !       1.13 eA-3
Q165 1.006 0.966 0.093 !       1.13 eA-3
Q166 0.645 0.373 0.286 !       1.13 eA-3
C167 0.716 0.219 0.205 !       1.12 eA-3
Q168 0.118 0.386 0.057 !       1.12 eA-3
Q169 0.614 0.303 0.452 !       1.12 eA-3
Q170 0.548 0.112 0.368 !       1.11 eA-3
Q171 0.856 0.814 0.165 !       1.10 eA-3
C172 0.740 0.156 0.235 !       1.10 eA-3
Q173 0.655 0.398 0.065 !       1.10 eA-3
C174 0.351 0.641 0.415 !       1.09 eA-3
Q175 0.633 0.318 0.489 !       1.09 eA-3
Q176 0.843 0.343 0.046 !       1.09 eA-3
C177 0.037 0.951 0.492 !       1.09 eA-3
C178 0.587 0.491 0.297 !       1.09 eA-3
Q179 0.855 0.039 0.367 !       1.09 eA-3
Q180 0.679 0.172 0.334 !       1.08 eA-3
Q181 0.671 0.146 0.383 !       1.08 eA-3
C182 0.344 0.632 0.195 !       1.08 eA-3
C183 0.825 0.470 0.468 !       1.08 eA-3
Q184 0.061 0.953 0.188 !       1.08 eA-3
C185 0.058 1.001 0.016 !       1.07 eA-3
Q186 0.238 0.742 0.405 !       1.07 eA-3
Q187 0.012 0.954 0.322 !       1.07 eA-3
Q188 0.880 0.180 0.296 !       1.06 eA-3
C189 0.404 0.727 0.189 !       1.06 eA-3
Q190 0.885 0.384 0.335 !       1.06 eA-3
Q191 0.588 0.443 0.427 !       1.05 eA-3
C192 0.902 0.109 0.069 !       1.05 eA-3
C193 0.944 0.061 0.251 !       1.05 eA-3
Q194 0.922 0.976 0.212 !       1.04 eA-3
C195 0.323 0.788 0.054 !       1.04 eA-3
C196 0.284 0.781 0.016 !       1.04 eA-3
Q197 0.025 0.415 0.301 !       1.04 eA-3
C198 0.419 0.682 0.148 !       1.03 eA-3
C199 0.880 0.936 0.459 !       1.03 eA-3
;
_refine_diff_density_max 1.026
_refine_diff_density_min -0.676
_refine_diff_density_rms 0.127
_refine_ls_extinction_method none
_refine_ls_goodness_of_fit_ref 1.107
_refine_ls_hydrogen_treatment constr
_refine_ls_matrix_type full
_refine_ls_number_parameters 817
_refine_ls_number_reflns 12574
_refine_ls_number_restraints 646
_refine_ls_restrained_S_all 1.087
_refine_ls_R_factor_all 0.0956
_refine_ls_R_factor_gt 0.0759
_refine_ls_shift/su_max 0.000
_refine_ls_shift/su_mean 0.000
_refine_ls_structure_factor_coef Fsqd
_refine_ls_weighting_details 'w=1/[\s^2^(Fo^2^)+(0.0475P)^2^+81.3813P] where P=(Fo^2^+2Fc^2^)/3'
_refine_ls_weighting_scheme calc
_refine_ls_wR_factor_gt 0.1564
_refine_ls_wR_factor_ref 0.1651
_reflns_Friedel_coverage 0.000
_reflns_number_gt 10043
_reflns_number_total 12574
_reflns_threshold_expression 'I > 2\s(I)'
_cod_data_source_file ic5b01555_si_002.cif
_cod_data_source_block jw010_presq_sq
_cod_original_cell_volume 6547(3)
_cod_database_code 4346468
_shelx_space_group_comment
;
The symmetry employed for this shelxl refinement is uniquely defined
by the following loop, which should always be used as a source of
symmetry information in preference to the above space-group names.
They are only intended as comments.
;
_shelx_estimated_absorpt_t_min 0.785
_shelx_estimated_absorpt_t_max 0.981
_shelxl_version_number 2013-3
_platon_squeeze_void_probe_radius 1.20

loop_
_space_group_symop_operation_xyz
'x, y, z'
'-x, -y, -z'

loop_
_atom_site_label
_atom_site_type_symbol
_atom_site_fract_x
_atom_site_fract_y
_atom_site_fract_z
_atom_site_U_iso_or_equiv
_atom_site_adp_type
_atom_site_occupancy
_atom_site_site_symmetry_order
_atom_site_calc_flag
_atom_site_refinement_flags_posn
_atom_site_refinement_flags_adp
Pd3 Pd 0.02824(6) 0.44963(4) 0.26206(4) 0.0119(2) Uani 1 1 d . U
Fe3 Fe 0.31274(11) 0.44730(9) 0.22120(8) 0.0195(4) Uani 1 1 d . U
S31 S -0.0642(2) 0.39979(15) 0.35936(14) 0.0164(7) Uani 1 1 d . U
P31 P 0.1199(2) 0.45908(15) 0.32473(15) 0.0140(7) Uani 1 1 d . U
P32 P 0.1130(2) 0.50210(16) 0.15915(15) 0.0187(8) Uani 1 1 d . U
S32 S -0.0699(2) 0.43585(15) 0.20606(14) 0.0165(7) Uani 1 1 d . U
O31 O -0.3701(5) 0.3134(4) 0.4100(4) 0.026(2) Uani 1 1 d . U
O32 O -0.3798(5) 0.3489(4) 0.2873(4) 0.025(2) Uani 1 1 d . U
C311 C -0.1546(7) 0.3857(5) 0.3343(5) 0.0125(17) Uani 1 1 d D U
C312 C -0.2250(7) 0.3547(5) 0.3836(5) 0.0140(18) Uani 1 1 d D U
H312 H -0.2212 0.3416 0.4292 0.017 Uiso 1 1 calc R U
C313 C -0.2983(7) 0.3435(6) 0.3668(6) 0.0160(18) Uani 1 1 d D U
C314 C -0.3035(7) 0.3614(6) 0.2984(6) 0.0160(18) Uani 1 1 d D U
C315 C -0.2344(7) 0.3902(5) 0.2511(5) 0.0140(18) Uani 1 1 d D U
H315 H -0.2372 0.4025 0.2055 0.017 Uiso 1 1 calc R U
C316 C -0.1583(7) 0.4019(5) 0.2688(5) 0.0125(17) Uani 1 1 d D U
C317 C -0.3621(8) 0.2857(7) 0.4775(6) 0.034(2) Uani 1 1 d . U
H31A H -0.3061 0.2527 0.4851 0.050 Uiso 1 1 calc R U
H31B H -0.4149 0.2628 0.5036 0.050 Uiso 1 1 calc R U
H31C H -0.3598 0.3221 0.4911 0.050 Uiso 1 1 calc R U
C318 C -0.3798(8) 0.3510(7) 0.2233(6) 0.034(2) Uani 1 1 d . U
H31D H -0.3868 0.3984 0.1913 0.050 Uiso 1 1 calc R U
H31E H -0.4306 0.3296 0.2248 0.050 Uiso 1 1 calc R U
H31F H -0.3221 0.3264 0.2095 0.050 Uiso 1 1 calc R U
C321 C 0.0652(7) 0.5913(5) 0.1171(5) 0.0184(12) Uani 1 1 d D U
C322 C -0.0284(7) 0.6093(5) 0.1270(6) 0.0235(10) Uani 1 1 d D U
H322 H -0.0662 0.5761 0.1562 0.028 Uiso 1 1 calc R U
C323 C -0.0668(8) 0.6758(5) 0.0942(6) 0.0309(11) Uani 1 1 d D U
H323 H -0.1313 0.6880 0.1000 0.037 Uiso 1 1 calc R U
C324 C -0.0120(8) 0.7248(6) 0.0530(6) 0.0320(15) Uani 1 1 d D U
H324 H -0.0389 0.7707 0.0320 0.038 Uiso 1 1 calc R U
C325 C 0.0812(8) 0.7072(6) 0.0422(6) 0.0309(11) Uani 1 1 d D U
H325 H 0.1185 0.7404 0.0125 0.037 Uiso 1 1 calc R U
C326 C 0.1205(8) 0.6403(5) 0.0753(5) 0.0235(10) Uani 1 1 d D U
H326 H 0.1849 0.6282 0.0693 0.028 Uiso 1 1 calc R U
C331 C 0.1185(7) 0.5477(5) 0.3099(5) 0.0184(12) Uani 1 1 d D U
C332 C 0.0605(8) 0.5973(5) 0.2679(5) 0.0235(10) Uani 1 1 d D U
H332 H 0.0235 0.5849 0.2474 0.028 Uiso 1 1 calc R U
C333 C 0.0566(8) 0.6653(6) 0.2559(6) 0.0309(11) Uani 1 1 d D U
H333 H 0.0154 0.6992 0.2285 0.037 Uiso 1 1 calc R U
C334 C 0.1124(8) 0.6834(6) 0.2839(6) 0.0320(15) Uani 1 1 d D U
H334 H 0.1124 0.7301 0.2734 0.038 Uiso 1 1 calc R U
C335 C 0.1684(8) 0.6342(5) 0.3270(6) 0.0309(11) Uani 1 1 d D U
H335 H 0.2047 0.6470 0.3477 0.037 Uiso 1 1 calc R U
C336 C 0.1718(8) 0.5663(5) 0.3401(6) 0.0235(10) Uani 1 1 d D U
H336 H 0.2106 0.5324 0.3697 0.028 Uiso 1 1 calc R U
C341 C 0.0954(8) 0.4207(5) 0.4140(5) 0.0184(12) Uani 1 1 d D U
C342 C 0.1482(8) 0.3625(6) 0.4517(5) 0.0235(10) Uani 1 1 d D U
H342 H 0.1998 0.3423 0.4300 0.028 Uiso 1 1 calc R U
C343 C 0.1279(9) 0.3336(6) 0.5194(6) 0.0309(11) Uani 1 1 d D U
H343 H 0.1671 0.2951 0.5442 0.037 Uiso 1 1 calc R U
C344 C 0.0518(9) 0.3596(6) 0.5516(6) 0.0320(15) Uani 1 1 d D U
H344 H 0.0368 0.3385 0.5986 0.038 Uiso 1 1 calc R U
C345 C -0.0031(9) 0.4162(6) 0.5158(6) 0.0309(11) Uani 1 1 d D U
H345 H -0.0558 0.4345 0.5386 0.037 Uiso 1 1 calc R U
C346 C 0.0162(8) 0.4474(6) 0.4477(5) 0.0235(10) Uani 1 1 d D U
H346 H -0.0231 0.4862 0.4236 0.028 Uiso 1 1 calc R U
C351 C 0.1152(8) 0.4635(6) 0.1012(5) 0.0184(12) Uani 1 1 d D U
C352 C 0.1081(8) 0.5033(6) 0.0346(5) 0.0235(10) Uani 1 1 d D U
H352 H 0.1002 0.5515 0.0180 0.028 Uiso 1 1 calc R U
C353 C 0.1131(9) 0.4703(6) -0.0066(6) 0.0309(11) Uani 1 1 d D U
H353 H 0.1100 0.4966 -0.0525 0.037 Uiso 1 1 calc R U
C354 C 0.1222(9) 0.4025(6) 0.0156(6) 0.0320(15) Uani 1 1 d D U
H354 H 0.1239 0.3818 -0.0142 0.038 Uiso 1 1 calc R U
C355 C 0.1290(9) 0.3629(6) 0.0811(6) 0.0309(11) Uani 1 1 d D U
H355 H 0.1357 0.3147 0.0970 0.037 Uiso 1 1 calc R U
C356 C 0.1259(8) 0.3941(6) 0.1233(6) 0.0235(10) Uani 1 1 d D U
H356 H 0.1313 0.3670 0.1687 0.028 Uiso 1 1 calc R U
C361 C 0.2338(7) 0.5030(6) 0.1509(6) 0.0209(16) Uani 1 1 d D U
C362 C 0.3046(7) 0.4616(6) 0.1273(6) 0.0222(13) Uani 1 1 d D U
H362 H 0.2976 0.4279 0.1134 0.027 Uiso 1 1 calc R U
C363 C 0.3874(8) 0.4787(6) 0.1280(6) 0.0275(13) Uani 1 1 d D U
H363 H 0.4463 0.4585 0.1143 0.033 Uiso 1 1 calc R U
C364 C 0.3695(8) 0.5305(6) 0.1521(6) 0.0275(13) Uani 1 1 d D U
H364 H 0.4137 0.5509 0.1582 0.033 Uiso 1 1 calc R U
C365 C 0.2750(7) 0.5466(6) 0.1655(6) 0.0222(13) Uani 1 1 d D U
H365 H 0.2434 0.5805 0.1816 0.027 Uiso 1 1 calc R U
C371 C 0.2352(8) 0.4205(6) 0.3093(6) 0.0209(16) Uani 1 1 d D U
C372 C 0.2567(8) 0.3658(6) 0.2881(6) 0.0222(13) Uani 1 1 d D U
H372 H 0.2141 0.3448 0.2811 0.027 Uiso 1 1 calc R U
C373 C 0.3520(7) 0.3481(6) 0.2793(6) 0.0275(13) Uani 1 1 d D U
H373 H 0.3850 0.3133 0.2648 0.033 Uiso 1 1 calc R U
C374 C 0.3901(8) 0.3900(6) 0.2954(6) 0.0275(13) Uani 1 1 d D U
H374 H 0.4533 0.3889 0.2937 0.033 Uiso 1 1 calc R U
C375 C 0.3174(7) 0.4348(6) 0.3149(6) 0.0222(13) Uani 1 1 d D U
H375 H 0.3234 0.4683 0.3293 0.027 Uiso 1 1 calc R U
Pd2 Pd 0.47153(6) 0.18919(4) 0.73837(4) 0.0150(3) Uani 1 1 d . U
Fe2 Fe 0.19546(12) 0.15500(10) 0.77132(9) 0.0279(5) Uani 1 1 d . U
S21 S 0.5941(2) 0.12193(16) 0.78863(16) 0.0256(8) Uani 1 1 d . U
P21 P 0.3838(2) 0.13429(16) 0.83780(15) 0.0206(8) Uani 1 1 d . U
P22 P 0.3548(2) 0.25623(17) 0.68170(16) 0.0240(8) Uani 1 1 d . U
S22 S 0.5714(2) 0.24734(15) 0.64963(15) 0.0204(8) Uani 1 1 d . U
O21 O 0.9382(5) 0.1300(4) 0.7219(4) 0.033(2) Uani 1 1 d . U
O22 O 0.9211(5) 0.2240(4) 0.6053(4) 0.032(2) Uani 1 1 d . U
C211 C 0.6881(7) 0.1584(5) 0.7357(5) 0.0141(17) Uani 1 1 d D U
C212 C 0.7754(7) 0.1306(6) 0.7525(6) 0.0197(19) Uani 1 1 d D U
H212 H 0.7829 0.0951 0.7948 0.024 Uiso 1 1 calc R U
C213 C 0.8505(7) 0.1546(6) 0.7082(6) 0.0178(18) Uani 1 1 d D U
C214 C 0.8419(7) 0.2055(6) 0.6454(6) 0.0178(18) Uani 1 1 d D U
C215 C 0.7557(7) 0.2344(6) 0.6294(6) 0.0197(19) Uani 1 1 d D U
H215 H 0.7492 0.2709 0.5875 0.024 Uiso 1 1 calc R U
C216 C 0.6780(7) 0.2117(5) 0.6730(5) 0.0141(17) Uani 1 1 d D U
C217 C 0.9498(9) 0.0744(7) 0.7824(7) 0.045(3) Uani 1 1 d . U
H21A H 0.9198 0.0378 0.7859 0.068 Uiso 1 1 calc R U
H21B H 0.9227 0.0885 0.8194 0.068 Uiso 1 1 calc R U
H21C H 1.0151 0.0581 0.7841 0.068 Uiso 1 1 calc R U
C218 C 0.9145(9) 0.2646(7) 0.5369(7) 0.045(3) Uani 1 1 d . U
H21D H 0.8849 0.2418 0.5195 0.068 Uiso 1 1 calc R U
H21E H 0.9757 0.2711 0.5117 0.068 Uiso 1 1 calc R U
H21F H 0.8782 0.3090 0.5325 0.068 Uiso 1 1 calc R U
C221 C 0.3850(8) 0.1677(6) 0.8990(6) 0.0294(14) Uani 1 1 d D U
C222 C 0.4546(9) 0.2050(6) 0.8891(6) 0.0370(11) Uani 1 1 d D U
H222 H 0.5031 0.2103 0.8530 0.044 Uiso 1 1 calc R U
C223 C 0.4498(10) 0.2336(7) 0.9339(7) 0.0487(13) Uani 1 1 d D U
H223 H 0.4953 0.2596 0.9281 0.058 Uiso 1 1 calc R U
C224 C 0.3814(10) 0.2255(7) 0.9860(7) 0.0504(18) Uani 1 1 d D U
H224 H 0.3808 0.2457 1.0161 0.060 Uiso 1 1 calc R U
C225 C 0.3138(10) 0.1894(7) 0.9969(7) 0.0487(13) Uani 1 1 d D U
H225 H 0.2664 0.1848 1.0337 0.058 Uiso 1 1 calc R U
C226 C 0.3151(9) 0.1588(6) 0.9525(6) 0.0370(11) Uani 1 1 d D U
H226 H 0.2691 0.1328 0.9593 0.044 Uiso 1 1 calc R U
C231 C 0.4239(8) 0.0440(6) 0.8715(6) 0.0294(14) Uani 1 1 d D U
C232 C 0.4413(9) 0.0102(6) 0.8300(6) 0.0370(11) Uani 1 1 d D U
H232 H 0.4370 0.0353 0.7841 0.044 Uiso 1 1 calc R U
C233 C 0.4645(10) -0.0586(6) 0.8531(7) 0.0487(13) Uani 1 1 d D U
H233 H 0.4762 -0.0811 0.8235 0.058 Uiso 1 1 calc R U
C234 C 0.4709(10) -0.0938(7) 0.9164(7) 0.0504(18) Uani 1 1 d D U
H234 H 0.4866 -0.1418 0.9318 0.060 Uiso 1 1 calc R U
C235 C 0.4558(10) -0.0641(6) 0.9604(7) 0.0487(13) Uani 1 1 d D U
H235 H 0.4622 -0.0909 1.0057 0.058 Uiso 1 1 calc R U
C236 C 0.4310(9) 0.0056(6) 0.9387(6) 0.0370(11) Uani 1 1 d D U
H236 H 0.4188 0.0271 0.9691 0.044 Uiso 1 1 calc R U
C241 C 0.3012(8) 0.3236(6) 0.7115(6) 0.0294(14) Uani 1 1 d D U
C242 C 0.2318(9) 0.3738(6) 0.6813(6) 0.0370(11) Uani 1 1 d D U
H242 H 0.2087 0.3740 0.6453 0.044 Uiso 1 1 calc R U
C243 C 0.1985(10) 0.4235(7) 0.7075(7) 0.0487(13) Uani 1 1 d D U
H243 H 0.1507 0.4584 0.6890 0.058 Uiso 1 1 calc R U
C244 C 0.2302(10) 0.4241(7) 0.7560(7) 0.0504(18) Uani 1 1 d D U
H244 H 0.2035 0.4587 0.7722 0.060 Uiso 1 1 calc R U
C245 C 0.3003(10) 0.3771(7) 0.7848(7) 0.0487(13) Uani 1 1 d D U
H245 H 0.3245 0.3797 0.8189 0.058 Uiso 1 1 calc R U
C246 C 0.3349(9) 0.3248(6) 0.7614(6) 0.0370(11) Uani 1 1 d D U
H246 H 0.3822 0.2901 0.7810 0.044 Uiso 1 1 calc R U
C251 C 0.3823(8) 0.3023(6) 0.5930(6) 0.0294(14) Uani 1 1 d D U
C252 C 0.4191(9) 0.3627(6) 0.5685(6) 0.0370(11) Uani 1 1 d D U
H252 H 0.4277 0.3801 0.5986 0.044 Uiso 1 1 calc R U
C253 C 0.4430(10) 0.3972(7) 0.5008(6) 0.0487(13) Uani 1 1 d D U
H253 H 0.4685 0.4379 0.4847 0.058 Uiso 1 1 calc R U
C254 C 0.4311(10) 0.3746(7) 0.4597(7) 0.0504(18) Uani 1 1 d D U
H254 H 0.4462 0.4001 0.4134 0.060 Uiso 1 1 calc R U
C255 C 0.3973(10) 0.3147(7) 0.4802(6) 0.0487(13) Uani 1 1 d D U
H255 H 0.3908 0.2988 0.4484 0.058 Uiso 1 1 calc R U
C256 C 0.3720(9) 0.2768(6) 0.5492(6) 0.0370(11) Uani 1 1 d D U
H256 H 0.3488 0.2353 0.5645 0.044 Uiso 1 1 calc R U
C261 C 0.2637(8) 0.1335(6) 0.8465(6) 0.0271(17) Uani 1 1 d D U
C262 C 0.2209(8) 0.0776(6) 0.8593(6) 0.0310(14) Uani 1 1 d D U
H262 H 0.2510 0.0328 0.8655 0.037 Uiso 1 1 calc R U
C263 C 0.1290(8) 0.0985(6) 0.8613(6) 0.0353(15) Uani 1 1 d D U
H263 H 0.0849 0.0706 0.8690 0.042 Uiso 1 1 calc R U
C264 C 0.1106(8) 0.1662(7) 0.8503(6) 0.0353(15) Uani 1 1 d D U
H264 H 0.0517 0.1928 0.8491 0.042 Uiso 1 1 calc R U
C265 C 0.1933(8) 0.1898(6) 0.8410(6) 0.0310(14) Uani 1 1 d D U
H265 H 0.2005 0.2347 0.8326 0.037 Uiso 1 1 calc R U
C271 C 0.2658(8) 0.2114(6) 0.6879(6) 0.0271(17) Uani 1 1 d D U
C272 C 0.1720(8) 0.2346(7) 0.6843(6) 0.0310(14) Uani 1 1 d D U
H272 H 0.1410 0.2791 0.6781 0.037 Uiso 1 1 calc R U
C273 C 0.1340(9) 0.1808(6) 0.6913(6) 0.0353(15) Uani 1 1 d D U
H273 H 0.0710 0.1826 0.6917 0.042 Uiso 1 1 calc R U
C274 C 0.1976(8) 0.1241(7) 0.6976(6) 0.0353(15) Uani 1 1 d D U
H274 H 0.1874 0.0808 0.7031 0.042 Uiso 1 1 calc R U
C275 C 0.2816(8) 0.1432(7) 0.6942(6) 0.0310(14) Uani 1 1 d D U
H275 H 0.3392 0.1149 0.6959 0.037 Uiso 1 1 calc R U
Pd1 Pd 0.36025(6) 0.15660(4) 0.26033(4) 0.0147(3) Uani 1 1 d . U
Fe1 Fe 0.33287(11) -0.04339(8) 0.40168(8) 0.0179(4) Uani 1 1 d . U
P11 P 0.2330(2) 0.10330(15) 0.28940(16) 0.0174(8) Uani 1 1 d . U
S11 S 0.3093(2) 0.22661(16) 0.16133(15) 0.0222(8) Uani 1 1 d . U
S12 S 0.4875(2) 0.20800(16) 0.22220(15) 0.0232(8) Uani 1 1 d . U
P12 P 0.4139(2) 0.10040(15) 0.35983(16) 0.0173(8) Uani 1 1 d . U
O11 O 0.4374(6) 0.4262(4) -0.0400(4) 0.037(2) Uani 1 1 d . U
O12 O 0.5854(7) 0.4071(5) 0.0071(4) 0.053(3) Uani 1 1 d . U
C111 C 0.3899(8) 0.2821(6) 0.1185(5) 0.0215(19) Uani 1 1 d D U
C112 C 0.3768(8) 0.3347(6) 0.0562(5) 0.022(2) Uani 1 1 d D U
H112 H 0.3225 0.3423 0.0385 0.027 Uiso 1 1 calc R U
C113 C 0.4440(8) 0.3750(6) 0.0211(6) 0.029(2) Uani 1 1 d D U
C114 C 0.5253(9) 0.3628(6) 0.0463(6) 0.029(2) Uani 1 1 d D U
C115 C 0.5378(8) 0.3119(6) 0.1074(5) 0.022(2) Uani 1 1 d D U
H115 H 0.5922 0.3049 0.1248 0.027 Uiso 1 1 calc R U
C116 C 0.4694(8) 0.2700(6) 0.1444(5) 0.0215(19) Uani 1 1 d D U
C117 C 0.3618(10) 0.4356(8) -0.0695(7) 0.054(3) Uani 1 1 d . U
H11A H 0.3559 0.3925 -0.0706 0.080 Uiso 1 1 calc R U
H11B H 0.3694 0.4701 -0.1150 0.080 Uiso 1 1 calc R U
H11C H 0.3067 0.4506 -0.0437 0.080 Uiso 1 1 calc R U
C118 C 0.6630(10) 0.4024(8) 0.0322(7) 0.054(3) Uani 1 1 d . U
H11D H 0.6452 0.4103 0.0734 0.080 Uiso 1 1 calc R U
H11E H 0.7003 0.4365 -0.0005 0.080 Uiso 1 1 calc R U
H11F H 0.6984 0.3569 0.0415 0.080 Uiso 1 1 calc R U
C121 C 0.3391(8) 0.1224(5) 0.4252(5) 0.018(2) Uani 1 1 d D U
C122 C 0.3582(8) 0.0957(6) 0.4895(6) 0.0314(11) Uani 1 1 d D U
H122 H 0.4119 0.0639 0.5004 0.038 Uiso 1 1 calc R U
C123 C 0.3007(9) 0.1144(7) 0.5380(7) 0.0421(12) Uani 1 1 d D U
H123 H 0.3150 0.0964 0.5818 0.051 Uiso 1 1 calc R U
C124 C 0.2224(9) 0.1596(7) 0.5220(6) 0.0433(17) Uani 1 1 d D U
H124 H 0.1807 0.1708 0.5557 0.052 Uiso 1 1 calc R U
C125 C 0.2037(9) 0.1885(7) 0.4583(6) 0.0421(12) Uani 1 1 d D U
H125 H 0.1502 0.2207 0.4475 0.051 Uiso 1 1 calc R U
C126 C 0.2635(8) 0.1705(6) 0.4093(6) 0.0314(11) Uani 1 1 d D U
H126 H 0.2518 0.1917 0.3647 0.038 Uiso 1 1 calc R U
C131 C 0.2119(8) 0.0891(6) 0.2200(6) 0.021(3) Uani 1 1 d D U
C132 C 0.1285(8) 0.1103(6) 0.1971(6) 0.0314(11) Uani 1 1 d D U
H132 H 0.0794 0.1338 0.2175 0.038 Uiso 1 1 calc R U
C133 C 0.1170(9) 0.0974(7) 0.1452(6) 0.0421(12) Uani 1 1 d D U
H133 H 0.0594 0.1115 0.1302 0.051 Uiso 1 1 calc R U
C134 C 0.1870(9) 0.0645(7) 0.1149(7) 0.0433(17) Uani 1 1 d D U
H134 H 0.1784 0.0567 0.0783 0.052 Uiso 1 1 calc R U
C135 C 0.2692(9) 0.0429(7) 0.1368(6) 0.0421(12) Uani 1 1 d D U
H135 H 0.3173 0.0186 0.1167 0.051 Uiso 1 1 calc R U
C136 C 0.2825(9) 0.0566(6) 0.1889(6) 0.0314(11) Uani 1 1 d D U
H136 H 0.3407 0.0434 0.2030 0.038 Uiso 1 1 calc R U
C141 C 0.1258(8) 0.1503(6) 0.3129(6) 0.020(3) Uani 1 1 d D U
C142 C 0.1147(8) 0.2198(6) 0.2895(6) 0.0314(11) Uani 1 1 d D U
H142 H 0.1634 0.2437 0.2617 0.038 Uiso 1 1 calc R U
C143 C 0.0321(9) 0.2549(7) 0.3066(7) 0.0421(12) Uani 1 1 d D U
H143 H 0.0243 0.3032 0.2892 0.051 Uiso 1 1 calc R U
C144 C -0.0375(9) 0.2228(7) 0.3471(7) 0.0433(17) Uani 1 1 d D U
H144 H -0.0927 0.2481 0.3595 0.052 Uiso 1 1 calc R U
C145 C -0.0286(9) 0.1524(7) 0.3709(7) 0.0421(12) Uani 1 1 d D U
H145 H -0.0775 0.1289 0.3989 0.051 Uiso 1 1 calc R U
C146 C 0.0535(8) 0.1175(6) 0.3526(6) 0.0314(11) Uani 1 1 d D U
H146 H 0.0602 0.0694 0.3679 0.038 Uiso 1 1 calc R U
C151 C 0.5243(8) 0.1150(6) 0.3641(6) 0.025(3) Uani 1 1 d D U
C152 C 0.6023(8) 0.0706(6) 0.3576(6) 0.0314(11) Uani 1 1 d D U
H152 H 0.5985 0.0308 0.3520 0.038 Uiso 1 1 calc R U
C153 C 0.6852(9) 0.0836(7) 0.3591(7) 0.0421(12) Uani 1 1 d D U
H153 H 0.7387 0.0522 0.3556 0.051 Uiso 1 1 calc R U
C154 C 0.6911(9) 0.1402(7) 0.3655(7) 0.0433(17) Uani 1 1 d D U
H154 H 0.7495 0.1490 0.3653 0.052 Uiso 1 1 calc R U
C155 C 0.6176(8) 0.1848(7) 0.3723(7) 0.0421(12) Uani 1 1 d D U
H155 H 0.6234 0.2240 0.3781 0.051 Uiso 1 1 calc R U
C156 C 0.5328(8) 0.1731(6) 0.3707(6) 0.0314(11) Uani 1 1 d D U
H156 H 0.4802 0.2052 0.3741 0.038 Uiso 1 1 calc R U
C161 C 0.2276(8) 0.0195(6) 0.3556(5) 0.0193(16) Uani 1 1 d D U
C162 C 0.2102(8) 0.0073(6) 0.4244(5) 0.0209(13) Uani 1 1 d D U
H162 H 0.1995 0.0407 0.4426 0.025 Uiso 1 1 calc R U
C163 C 0.2115(8) -0.0637(5) 0.4610(6) 0.0254(13) Uani 1 1 d D U
H163 H 0.2027 -0.0863 0.5081 0.030 Uiso 1 1 calc R U
C164 C 0.2283(8) -0.0947(6) 0.4152(6) 0.0254(13) Uani 1 1 d D U
H164 H 0.2321 -0.1419 0.4260 0.030 Uiso 1 1 calc R U
C165 C 0.2388(8) -0.0434(6) 0.3501(5) 0.0209(13) Uani 1 1 d D U
H165 H 0.2512 -0.0502 0.3098 0.025 Uiso 1 1 calc R U
C171 C 0.4303(8) 0.0092(5) 0.3885(6) 0.0193(16) Uani 1 1 d D U
C172 C 0.4531(8) -0.0227(5) 0.3424(6) 0.0209(13) Uani 1 1 d D U
H172 H 0.4629 -0.0003 0.2953 0.025 Uiso 1 1 calc R U
C173 C 0.4585(8) -0.0933(6) 0.3789(5) 0.0254(13) Uani 1 1 d D U
H173 H 0.4721 -0.1268 0.3606 0.030 Uiso 1 1 calc R U
C174 C 0.4407(8) -0.1060(6) 0.4468(6) 0.0254(13) Uani 1 1 d D U
H174 H 0.4394 -0.1495 0.4822 0.030 Uiso 1 1 calc R U
C175 C 0.4248(8) -0.0433(5) 0.4536(6) 0.0209(13) Uani 1 1 d D U
H175 H 0.4126 -0.0372 0.4943 0.025 Uiso 1 1 calc R U

loop_
_atom_site_aniso_label
_atom_site_aniso_U_11
_atom_site_aniso_U_22
_atom_site_aniso_U_33
_atom_site_aniso_U_23
_atom_site_aniso_U_13
_atom_site_aniso_U_12
Pd3 0.0129(5) 0.0133(5) 0.0109(5) -0.0061(4) -0.0030(4) -0.0004(4)
Fe3 0.0149(10) 0.0282(11) 0.0203(11) -0.0145(9) 0.0001(8) -0.0050(8)
S31 0.0156(17) 0.0201(19) 0.0144(17) -0.0074(14) -0.0020(14) -0.0032(14)
P31 0.0152(18) 0.0157(18) 0.0137(17) -0.0070(14) -0.0048(14) -0.0022(14)
P32 0.0193(19) 0.0192(19) 0.0172(18) -0.0077(15) -0.0015(15) -0.0020(15)
S32 0.0211(18) 0.0178(18) 0.0135(17) -0.0072(14) -0.0038(14) -0.0051(14)
O31 0.017(5) 0.046(6) 0.021(4) -0.016(4) -0.002(4) -0.013(4)
O32 0.016(5) 0.047(6) 0.019(5) -0.014(4) -0.002(4) -0.015(4)
C311 0.012(4) 0.012(5) 0.018(4) -0.011(4) -0.005(3) 0.003(3)
C312 0.018(4) 0.010(5) 0.011(4) -0.001(4) -0.007(3) 0.001(3)
C313 0.011(4) 0.019(5) 0.025(4) -0.017(4) -0.003(3) 0.001(4)
C314 0.011(4) 0.019(5) 0.025(4) -0.017(4) -0.003(3) 0.001(4)
C315 0.018(4) 0.010(5) 0.011(4) -0.001(4) -0.007(3) 0.001(3)
C316 0.012(4) 0.012(5) 0.018(4) -0.011(4) -0.005(3) 0.003(3)
C317 0.020(5) 0.067(7) 0.027(5) -0.026(5) 0.002(4) -0.023(5)
C318 0.020(5) 0.067(7) 0.027(5) -0.026(5) 0.002(4) -0.023(5)
C321 0.024(3) 0.018(3) 0.017(3) -0.009(2) -0.004(2) -0.004(2)
C322 0.027(3) 0.024(2) 0.021(2) -0.0107(19) -0.005(2) -0.002(2)
C323 0.040(3) 0.028(2) 0.027(3) -0.012(2) -0.005(2) -0.006(2)
C324 0.046(4) 0.028(3) 0.024(3) -0.013(3) -0.002(3) -0.007(3)
C325 0.040(3) 0.028(2) 0.027(3) -0.012(2) -0.005(2) -0.006(2)
C326 0.027(3) 0.024(2) 0.021(2) -0.0107(19) -0.005(2) -0.002(2)
C331 0.024(3) 0.018(3) 0.017(3) -0.009(2) -0.004(2) -0.004(2)
C332 0.027(3) 0.024(2) 0.021(2) -0.0107(19) -0.005(2) -0.002(2)
C333 0.040(3) 0.028(2) 0.027(3) -0.012(2) -0.005(2) -0.006(2)
C334 0.046(4) 0.028(3) 0.024(3) -0.013(3) -0.002(3) -0.007(3)
C335 0.040(3) 0.028(2) 0.027(3) -0.012(2) -0.005(2) -0.006(2)
C336 0.027(3) 0.024(2) 0.021(2) -0.0107(19) -0.005(2) -0.002(2)
C341 0.024(3) 0.018(3) 0.017(3) -0.009(2) -0.004(2) -0.004(2)
C342 0.027(3) 0.024(2) 0.021(2) -0.0107(19) -0.005(2) -0.002(2)
C343 0.040(3) 0.028(2) 0.027(3) -0.012(2) -0.005(2) -0.006(2)
C344 0.046(4) 0.028(3) 0.024(3) -0.013(3) -0.002(3) -0.007(3)
C345 0.040(3) 0.028(2) 0.027(3) -0.012(2) -0.005(2) -0.006(2)
C346 0.027(3) 0.024(2) 0.021(2) -0.0107(19) -0.005(2) -0.002(2)
C351 0.024(3) 0.018(3) 0.017(3) -0.009(2) -0.004(2) -0.004(2)
C352 0.027(3) 0.024(2) 0.021(2) -0.0107(19) -0.005(2) -0.002(2)
C353 0.040(3) 0.028(2) 0.027(3) -0.012(2) -0.005(2) -0.006(2)
C354 0.046(4) 0.028(3) 0.024(3) -0.013(3) -0.002(3) -0.007(3)
C355 0.040(3) 0.028(2) 0.027(3) -0.012(2) -0.005(2) -0.006(2)
C356 0.027(3) 0.024(2) 0.021(2) -0.0107(19) -0.005(2) -0.002(2)
C361 0.020(3) 0.023(5) 0.020(4) -0.010(3) 0.001(3) -0.005(3)
C362 0.021(3) 0.028(3) 0.020(3) -0.011(2) -0.005(3) -0.005(3)
C363 0.022(3) 0.036(4) 0.025(3) -0.013(3) -0.001(3) -0.006(3)
C364 0.022(3) 0.036(4) 0.025(3) -0.013(3) -0.001(3) -0.006(3)
C365 0.021(3) 0.028(3) 0.020(3) -0.011(2) -0.005(3) -0.005(3)
C371 0.020(3) 0.023(5) 0.020(4) -0.010(3) 0.001(3) -0.005(3)
C372 0.021(3) 0.028(3) 0.020(3) -0.011(2) -0.005(3) -0.005(3)
C373 0.022(3) 0.036(4) 0.025(3) -0.013(3) -0.001(3) -0.006(3)
C374 0.022(3) 0.036(4) 0.025(3) -0.013(3) -0.001(3) -0.006(3)
C375 0.021(3) 0.028(3) 0.020(3) -0.011(2) -0.005(3) -0.005(3)
Pd2 0.0154(5) 0.0143(6) 0.0154(6) -0.0067(4) -0.0065(4) 0.0034(4)
Fe2 0.0187(11) 0.0392(13) 0.0170(11) -0.0049(9) -0.0011(9) -0.0018(9)
S21 0.0183(18) 0.025(2) 0.026(2) -0.0015(16) -0.0074(15) -0.0014(15)
P21 0.029(2) 0.0158(19) 0.0124(18) -0.0020(15) -0.0040(15) -0.0002(15)
P22 0.0156(19) 0.031(2) 0.0145(18) -0.0014(16) -0.0054(15) 0.0059(15)
S22 0.0223(18) 0.0207(19) 0.0189(18) -0.0075(15) -0.0091(15) 0.0009(15)
O21 0.023(5) 0.029(5) 0.044(6) -0.002(4) -0.021(4) -0.005(4)
O22 0.014(4) 0.038(6) 0.039(5) -0.003(4) -0.017(4) -0.007(4)
C211 0.020(4) 0.007(5) 0.019(4) -0.008(3) -0.009(3) 0.001(3)
C212 0.021(4) 0.011(5) 0.025(5) -0.004(4) -0.012(3) 0.003(4)
C213 0.016(4) 0.014(5) 0.031(5) -0.014(3) -0.010(3) 0.001(3)
C214 0.016(4) 0.014(5) 0.031(5) -0.014(3) -0.010(3) 0.001(3)
C215 0.021(4) 0.011(5) 0.025(5) -0.004(4) -0.012(3) 0.003(4)
C216 0.020(4) 0.007(5) 0.019(4) -0.008(3) -0.009(3) 0.001(3)
C217 0.035(6) 0.045(7) 0.044(6) 0.002(5) -0.019(5) -0.010(5)
C218 0.035(6) 0.045(7) 0.044(6) 0.002(5) -0.019(5) -0.010(5)
C221 0.016(3) 0.027(3) 0.030(3) -0.005(3) -0.002(3) 0.009(2)
C222 0.038(3) 0.032(3) 0.031(3) -0.006(2) -0.007(2) 0.003(2)
C223 0.061(4) 0.033(3) 0.041(3) -0.008(2) -0.008(3) 0.002(3)
C224 0.064(5) 0.031(4) 0.051(4) -0.017(3) -0.008(4) 0.004(3)
C225 0.061(4) 0.033(3) 0.041(3) -0.008(2) -0.008(3) 0.002(3)
C226 0.038(3) 0.032(3) 0.031(3) -0.006(2) -0.007(2) 0.003(2)
C231 0.016(3) 0.027(3) 0.030(3) -0.005(3) -0.002(3) 0.009(2)
C232 0.038(3) 0.032(3) 0.031(3) -0.006(2) -0.007(2) 0.003(2)
C233 0.061(4) 0.033(3) 0.041(3) -0.008(2) -0.008(3) 0.002(3)
C234 0.064(5) 0.031(4) 0.051(4) -0.017(3) -0.008(4) 0.004(3)
C235 0.061(4) 0.033(3) 0.041(3) -0.008(2) -0.008(3) 0.002(3)
C236 0.038(3) 0.032(3) 0.031(3) -0.006(2) -0.007(2) 0.003(2)
C241 0.016(3) 0.027(3) 0.030(3) -0.005(3) -0.002(3) 0.009(2)
C242 0.038(3) 0.032(3) 0.031(3) -0.006(2) -0.007(2) 0.003(2)
C243 0.061(4) 0.033(3) 0.041(3) -0.008(2) -0.008(3) 0.002(3)
C244 0.064(5) 0.031(4) 0.051(4) -0.017(3) -0.008(4) 0.004(3)
C245 0.061(4) 0.033(3) 0.041(3) -0.008(2) -0.008(3) 0.002(3)
C246 0.038(3) 0.032(3) 0.031(3) -0.006(2) -0.007(2) 0.003(2)
C251 0.016(3) 0.027(3) 0.030(3) -0.005(3) -0.002(3) 0.009(2)
C252 0.038(3) 0.032(3) 0.031(3) -0.006(2) -0.007(2) 0.003(2)
C253 0.061(4) 0.033(3) 0.041(3) -0.008(2) -0.008(3) 0.002(3)
C254 0.064(5) 0.031(4) 0.051(4) -0.017(3) -0.008(4) 0.004(3)
C255 0.061(4) 0.033(3) 0.041(3) -0.008(2) -0.008(3) 0.002(3)
C256 0.038(3) 0.032(3) 0.031(3) -0.006(2) -0.007(2) 0.003(2)
C261 0.025(4) 0.029(5) 0.014(4) 0.002(4) 0.000(3) 0.000(3)
C262 0.023(3) 0.044(4) 0.020(3) -0.009(3) -0.002(3) -0.002(3)
C263 0.029(3) 0.050(4) 0.018(3) -0.003(3) 0.000(3) -0.011(3)
C264 0.029(3) 0.050(4) 0.018(3) -0.003(3) 0.000(3) -0.011(3)
C265 0.023(3) 0.044(4) 0.020(3) -0.009(3) -0.002(3) -0.002(3)
C271 0.025(4) 0.029(5) 0.014(4) 0.002(4) 0.000(3) 0.000(3)
C272 0.023(3) 0.044(4) 0.020(3) -0.009(3) -0.002(3) -0.002(3)
C273 0.029(3) 0.050(4) 0.018(3) -0.003(3) 0.000(3) -0.011(3)
C274 0.029(3) 0.050(4) 0.018(3) -0.003(3) 0.000(3) -0.011(3)
C275 0.023(3) 0.044(4) 0.020(3) -0.009(3) -0.002(3) -0.002(3)
Pd1 0.0168(6) 0.0122(6) 0.0171(6) -0.0073(4) -0.0013(4) -0.0041(4)
Fe1 0.0235(11) 0.0119(10) 0.0210(10) -0.0073(8) -0.0046(8) -0.0047(8)
P11 0.0173(18) 0.0137(18) 0.025(2) -0.0108(15) -0.0021(15) -0.0030(14)
S11 0.0202(19) 0.0225(19) 0.0209(19) -0.0025(15) -0.0056(15) -0.0066(15)
S12 0.0232(19) 0.024(2) 0.0203(19) -0.0066(15) -0.0004(15) -0.0062(15)
P12 0.0223(19) 0.0137(18) 0.0206(19) -0.0089(15) -0.0023(15) -0.0079(15)
O11 0.049(6) 0.044(6) 0.015(5) 0.002(4) -0.002(4) -0.029(5)
O12 0.053(6) 0.070(7) 0.027(6) 0.004(5) -0.005(5) -0.040(6)
C111 0.022(5) 0.018(5) 0.022(4) -0.009(3) 0.006(4) -0.006(4)
C112 0.030(5) 0.027(5) 0.016(4) -0.012(3) -0.001(4) -0.011(4)
C113 0.036(5) 0.034(6) 0.015(5) -0.005(3) 0.003(4) -0.020(4)
C114 0.036(5) 0.034(6) 0.015(5) -0.005(3) 0.003(4) -0.020(4)
C115 0.030(5) 0.027(5) 0.016(4) -0.012(3) -0.001(4) -0.011(4)
C116 0.022(5) 0.018(5) 0.022(4) -0.009(3) 0.006(4) -0.006(4)
C117 0.046(7) 0.077(9) 0.031(6) -0.007(6) -0.005(5) -0.025(6)
C118 0.046(7) 0.077(9) 0.031(6) -0.007(6) -0.005(5) -0.025(6)
C121 0.020(6) 0.010(6) 0.029(5) -0.007(5) -0.004(5) -0.012(5)
C122 0.031(2) 0.030(3) 0.034(3) -0.013(2) -0.005(2) -0.006(2)
C123 0.039(3) 0.044(3) 0.040(3) -0.014(3) -0.002(2) -0.010(2)
C124 0.039(4) 0.050(4) 0.039(4) -0.016(4) -0.001(3) -0.013(3)
C125 0.039(3) 0.044(3) 0.040(3) -0.014(3) -0.002(2) -0.010(2)
C126 0.031(2) 0.030(3) 0.034(3) -0.013(2) -0.005(2) -0.006(2)
C131 0.030(7) 0.009(7) 0.024(6) -0.004(5) -0.002(5) -0.012(5)
C132 0.031(2) 0.030(3) 0.034(3) -0.013(2) -0.005(2) -0.006(2)
C133 0.039(3) 0.044(3) 0.040(3) -0.014(3) -0.002(2) -0.010(2)
C134 0.039(4) 0.050(4) 0.039(4) -0.016(4) -0.001(3) -0.013(3)
C135 0.039(3) 0.044(3) 0.040(3) -0.014(3) -0.002(2) -0.010(2)
C136 0.031(2) 0.030(3) 0.034(3) -0.013(2) -0.005(2) -0.006(2)
C141 0.019(5) 0.025(6) 0.015(7) -0.006(5) -0.005(5) -0.001(5)
C142 0.031(2) 0.030(3) 0.034(3) -0.013(2) -0.005(2) -0.006(2)
C143 0.039(3) 0.044(3) 0.040(3) -0.014(3) -0.002(2) -0.010(2)
C144 0.039(4) 0.050(4) 0.039(4) -0.016(4) -0.001(3) -0.013(3)
C145 0.039(3) 0.044(3) 0.040(3) -0.014(3) -0.002(2) -0.010(2)
C146 0.031(2) 0.030(3) 0.034(3) -0.013(2) -0.005(2) -0.006(2)
C151 0.032(5) 0.029(7) 0.016(7) -0.007(6) -0.006(5) -0.012(5)
C152 0.031(2) 0.030(3) 0.034(3) -0.013(2) -0.005(2) -0.006(2)
C153 0.039(3) 0.044(3) 0.040(3) -0.014(3) -0.002(2) -0.010(2)
C154 0.039(4) 0.050(4) 0.039(4) -0.016(4) -0.001(3) -0.013(3)
C155 0.039(3) 0.044(3) 0.040(3) -0.014(3) -0.002(2) -0.010(2)
C156 0.031(2) 0.030(3) 0.034(3) -0.013(2) -0.005(2) -0.006(2)
C161 0.026(4) 0.015(3) 0.021(4) -0.008(3) -0.006(4) -0.007(3)
C162 0.025(3) 0.019(3) 0.024(3) -0.012(2) -0.004(3) -0.005(3)
C163 0.027(3) 0.017(3) 0.034(3) -0.009(3) -0.005(3) -0.007(3)
C164 0.027(3) 0.017(3) 0.034(3) -0.009(3) -0.005(3) -0.007(3)
C165 0.025(3) 0.019(3) 0.024(3) -0.012(2) -0.004(3) -0.005(3)
C171 0.026(4) 0.015(3) 0.021(4) -0.008(3) -0.006(4) -0.007(3)
C172 0.025(3) 0.019(3) 0.024(3) -0.012(2) -0.004(3) -0.005(3)
C173 0.027(3) 0.017(3) 0.034(3) -0.009(3) -0.005(3) -0.007(3)
C174 0.027(3) 0.017(3) 0.034(3) -0.009(3) -0.005(3) -0.007(3)
C175 0.025(3) 0.019(3) 0.024(3) -0.012(2) -0.004(3) -0.005(3)

loop_
_atom_type_symbol
_atom_type_description
_atom_type_scat_dispersion_real
_atom_type_scat_dispersion_imag
_atom_type_scat_source
C C 0.0033 0.0016 'International Tables Vol C Tables 4.2.6.8 and 6.1.1.4'
H H 0.0000 0.0000 'International Tables Vol C Tables 4.2.6.8 and 6.1.1.4'
O O 0.0106 0.0060 'International Tables Vol C Tables 4.2.6.8 and 6.1.1.4'
P P 0.1023 0.0942 'International Tables Vol C Tables 4.2.6.8 and 6.1.1.4'
S S 0.1246 0.1234 'International Tables Vol C Tables 4.2.6.8 and 6.1.1.4'
Fe Fe 0.3463 0.8444 'International Tables Vol C Tables 4.2.6.8 and 6.1.1.4'
Pd Pd -0.9988 1.0072 'International Tables Vol C Tables 4.2.6.8 and 6.1.1.4'
Cl Cl 0.1484 0.1585 'International Tables Vol C Tables 4.2.6.8 and 6.1.1.4'

loop_
_geom_angle_atom_site_label_1
_geom_angle_atom_site_label_2
_geom_angle_atom_site_label_3
_geom_angle
S31 Pd3 P31 87.23(11)
S31 Pd3 S32 88.73(11)
P31 Pd3 S32 175.95(11)
S31 Pd3 P32 175.78(12)
P31 Pd3 P32 96.71(12)
S32 Pd3 P32 87.33(11)
C371 Fe3 C361 109.0(5)
C371 Fe3 C372 41.7(4)
C361 Fe3 C372 110.6(5)
C371 Fe3 C365 110.0(5)
C361 Fe3 C365 41.8(5)
C372 Fe3 C365 139.8(4)
C371 Fe3 C375 41.0(5)
C361 Fe3 C375 137.6(4)
C372 Fe3 C375 68.9(4)
C365 Fe3 C375 110.1(5)
C371 Fe3 C362 137.9(5)
C361 Fe3 C362 40.8(4)
C372 Fe3 C362 111.1(5)
C365 Fe3 C362 68.8(4)
C375 Fe3 C362 178.4(5)
C371 Fe3 C373 69.3(5)
C361 Fe3 C373 139.9(5)
C372 Fe3 C373 40.6(4)
C365 Fe3 C373 178.2(5)
C375 Fe3 C373 68.2(5)
C362 Fe3 C373 112.9(5)
C371 Fe3 C363 177.0(5)
C361 Fe3 C363 68.1(5)
C372 Fe3 C363 139.5(4)
C365 Fe3 C363 67.4(5)
C375 Fe3 C363 140.7(4)
C362 Fe3 C363 40.3(4)
C373 Fe3 C363 113.4(5)
C371 Fe3 C364 138.6(5)
C361 Fe3 C364 69.0(5)
C372 Fe3 C364 179.4(5)
C365 Fe3 C364 40.1(4)
C375 Fe3 C364 111.6(5)
C362 Fe3 C364 68.4(5)
C373 Fe3 C364 139.6(4)
C363 Fe3 C364 40.2(4)
C371 Fe3 C374 69.2(5)
C361 Fe3 C374 178.2(4)
C372 Fe3 C374 68.2(5)
C365 Fe3 C374 138.4(5)
C375 Fe3 C374 41.0(4)
C362 Fe3 C374 140.6(4)
C373 Fe3 C374 39.8(4)
C363 Fe3 C374 113.7(5)
C364 Fe3 C374 112.3(5)
C311 S31 Pd3 104.0(4)
C371 P31 C341 101.8(5)
C371 P31 C331 109.3(5)
C341 P31 C331 101.7(5)
C371 P31 Pd3 111.7(4)
C341 P31 Pd3 119.6(4)
C331 P31 Pd3 111.7(3)
C361 P32 C351 99.9(5)
C361 P32 C321 104.6(5)
C351 P32 C321 104.4(5)
C361 P32 Pd3 121.2(4)
C351 P32 Pd3 112.6(4)
C321 P32 Pd3 112.3(4)
C316 S32 Pd3 103.4(4)
C313 O31 C317 116.2(9)
C314 O32 C318 117.4(9)
C316 C311 C312 119.5(9)
C316 C311 S31 122.2(7)
C312 C311 S31 118.2(8)
C313 C312 C311 120.8(10)
C313 C312 H312 119.6
C311 C312 H312 119.6
C312 C313 O31 126.2(10)
C312 C313 C314 120.0(9)
O31 C313 C314 113.8(8)
O32 C314 C315 126.1(10)
O32 C314 C313 115.1(9)
C315 C314 C313 118.8(9)
C314 C315 C316 120.9(9)
C314 C315 H315 119.5
C316 C315 H315 119.5
C311 C316 C315 119.9(9)
C311 C316 S32 121.5(7)
C315 C316 S32 118.6(8)
O31 C317 H31A 109.5
O31 C317 H31B 109.5
H31A C317 H31B 109.5
O31 C317 H31C 109.5
H31A C317 H31C 109.5
H31B C317 H31C 109.5
O32 C318 H31D 109.5
O32 C318 H31E 109.5
H31D C318 H31E 109.5
O32 C318 H31F 109.5
H31D C318 H31F 109.5
H31E C318 H31F 109.5
C322 C321 C326 120.1(9)
C322 C321 P32 118.1(8)
C326 C321 P32 121.8(8)
C321 C322 C323 119.5(10)
C321 C322 H322 120.2
C323 C322 H322 120.2
C322 C323 C324 120.5(10)
C322 C323 H323 119.7
C324 C323 H323 119.7
C325 C324 C323 120.3(10)
C325 C324 H324 119.9
C323 C324 H324 119.9
C324 C325 C326 119.5(10)
C324 C325 H325 120.2
C326 C325 H325 120.2
C325 C326 C321 120.0(10)
C325 C326 H326 120.0
C321 C326 H326 120.0
C332 C331 C336 119.7(9)
C332 C331 P31 118.1(8)
C336 C331 P31 122.1(7)
C331 C332 C333 119.9(10)
C331 C332 H332 120.1
C333 C332 H332 120.1
C334 C333 C332 119.9(10)
C334 C333 H333 120.0
C332 C333 H333 120.0
C333 C334 C335 120.4(10)
C333 C334 H334 119.8
C335 C334 H334 119.8
C334 C335 C336 120.1(10)
C334 C335 H335 120.0
C336 C335 H335 120.0
C335 C336 C331 119.8(10)
C335 C336 H336 120.1
C331 C336 H336 120.1
C342 C341 C346 117.6(9)
C342 C341 P31 122.5(8)
C346 C341 P31 119.8(7)
C343 C342 C341 121.7(10)
C343 C342 H342 119.2
C341 C342 H342 119.2
C344 C343 C342 120.4(11)
C344 C343 H343 119.8
C342 C343 H343 119.8
C343 C344 C345 119.5(10)
C343 C344 H344 120.2
C345 C344 H344 120.2
C344 C345 C346 121.5(11)
C344 C345 H345 119.2
C346 C345 H345 119.2
C345 C346 C341 119.2(10)
C345 C346 H346 120.4
C341 C346 H346 120.4
C356 C351 C352 119.5(9)
C356 C351 P32 119.4(7)
C352 C351 P32 121.1(8)
C353 C352 C351 117.6(10)
C353 C352 H352 121.2
C351 C352 H352 121.2
C354 C353 C352 122.5(11)
C354 C353 H353 118.8
C352 C353 H353 118.8
C353 C354 C355 120.3(11)
C353 C354 H354 119.8
C355 C354 H354 119.8
C354 C355 C356 118.7(11)
C354 C355 H355 120.6
C356 C355 H355 120.6
C351 C356 C355 121.3(10)
C351 C356 H356 119.3
C355 C356 H356 119.3
C362 C361 C365 107.4(9)
C362 C361 P32 125.6(9)
C365 C361 P32 127.0(7)
C362 C361 Fe3 70.7(7)
C365 C361 Fe3 70.0(6)
P32 C361 Fe3 125.7(6)
C361 C362 C363 107.6(10)
C361 C362 Fe3 68.5(7)
C363 C362 Fe3 70.7(7)
C361 C362 H362 126.2
C363 C362 H362 126.2
Fe3 C362 H362 126.2
C362 C363 C364 109.2(11)
C362 C363 Fe3 69.1(7)
C364 C363 Fe3 69.9(7)
C362 C363 H363 125.4
C364 C363 H363 125.4
Fe3 C363 H363 127.2
C365 C364 C363 107.4(10)
C365 C364 Fe3 68.9(7)
C363 C364 Fe3 69.9(7)
C365 C364 H364 126.3
C363 C364 H364 126.3
Fe3 C364 H364 126.4
C364 C365 C361 108.3(9)
C364 C365 Fe3 71.0(7)
C361 C365 Fe3 68.3(6)
C364 C365 H365 125.9
C361 C365 H365 125.9
Fe3 C365 H365 126.4
C375 C371 C372 107.6(9)
C375 C371 P31 130.5(8)
C372 C371 P31 121.8(9)
C375 C371 Fe3 71.1(6)
C372 C371 Fe3 70.1(6)
P31 C371 Fe3 124.4(6)
C373 C372 C371 107.9(10)
C373 C372 Fe3 71.0(7)
C371 C372 Fe3 68.1(7)
C373 C372 H372 126.1
C371 C372 H372 126.1
Fe3 C372 H372 126.4
C374 C373 C372 108.7(11)
C374 C373 Fe3 70.5(7)
C372 C373 Fe3 68.4(7)
C374 C373 H373 125.7
C372 C373 H373 125.7
Fe3 C373 H373 127.1
C373 C374 C375 107.8(10)
C373 C374 Fe3 69.7(7)
C375 C374 Fe3 68.5(6)
C373 C374 H374 126.1
C375 C374 H374 126.1
Fe3 C374 H374 127.3
C371 C375 C374 108.0(9)
C371 C375 Fe3 67.8(6)
C374 C375 Fe3 70.5(7)
C371 C375 H375 126.0
C374 C375 H375 126.0
Fe3 C375 H375 127.2
P22 Pd2 S21 176.18(12)
P22 Pd2 S22 88.47(12)
S21 Pd2 S22 88.52(12)
P22 Pd2 P21 97.39(12)
S21 Pd2 P21 85.90(12)
S22 Pd2 P21 170.74(12)
C271 Fe2 C275 41.7(5)
C271 Fe2 C265 108.0(5)
C275 Fe2 C265 138.1(5)
C271 Fe2 C264 138.5(5)
C275 Fe2 C264 178.8(5)
C265 Fe2 C264 41.1(4)
C271 Fe2 C261 107.9(5)
C275 Fe2 C261 110.2(5)
C265 Fe2 C261 41.4(5)
C264 Fe2 C261 68.6(5)
C271 Fe2 C273 67.9(5)
C275 Fe2 C273 67.0(5)
C265 Fe2 C273 138.7(5)
C264 Fe2 C273 114.2(5)
C261 Fe2 C273 175.8(5)
C271 Fe2 C274 69.8(5)
C275 Fe2 C274 41.1(4)
C265 Fe2 C274 177.4(5)
C264 Fe2 C274 139.8(5)
C261 Fe2 C274 140.3(5)
C273 Fe2 C274 39.4(4)
C271 Fe2 C272 41.2(4)
C275 Fe2 C272 68.4(5)
C265 Fe2 C272 109.7(5)
C264 Fe2 C272 112.5(5)
C261 Fe2 C272 137.1(5)
C273 Fe2 C272 39.3(4)
C274 Fe2 C272 67.7(5)
C271 Fe2 C262 138.0(5)
C275 Fe2 C262 112.2(5)
C265 Fe2 C262 68.5(5)
C264 Fe2 C262 66.9(5)
C261 Fe2 C262 40.9(4)
C273 Fe2 C262 142.7(5)
C274 Fe2 C262 114.1(5)
C272 Fe2 C262 178.0(5)
C271 Fe2 C263 175.5(5)
C275 Fe2 C263 140.2(5)
C265 Fe2 C263 68.0(5)
C264 Fe2 C263 39.6(4)
C261 Fe2 C263 67.7(5)
C273 Fe2 C263 116.5(5)
C274 Fe2 C263 114.2(5)
C272 Fe2 C263 141.4(5)
C262 Fe2 C263 39.2(4)
C211 S21 Pd2 104.5(4)
C261 P21 C231 100.1(6)
C261 P21 C221 100.8(6)
C231 P21 C221 108.3(6)
C261 P21 Pd2 123.7(4)
C231 P21 Pd2 111.4(4)
C221 P21 Pd2 111.1(4)
C271 P22 C251 102.8(6)
C271 P22 C241 107.0(6)
C251 P22 C241 103.2(6)
C271 P22 Pd2 114.3(4)
C251 P22 Pd2 117.6(4)
C241 P22 Pd2 110.8(4)
C216 S22 Pd2 104.8(4)
C213 O21 C217 117.0(10)
C214 O22 C218 116.0(9)
C212 C211 C216 119.4(9)
C212 C211 S21 119.7(8)
C216 C211 S21 120.6(7)
C213 C212 C211 120.1(10)
C213 C212 H212 120.0
C211 C212 H212 120.0
C212 C213 O21 123.0(10)
C212 C213 C214 121.3(9)
O21 C213 C214 115.7(9)
O22 C214 C215 125.3(10)
O22 C214 C213 116.0(9)
C215 C214 C213 118.7(10)
C214 C215 C216 121.7(10)
C214 C215 H215 119.2
C216 C215 H215 119.2
C215 C216 C211 118.8(9)
C215 C216 S22 120.1(8)
C211 C216 S22 121.1(7)
O21 C217 H21A 109.5
O21 C217 H21B 109.5
H21A C217 H21B 109.5
O21 C217 H21C 109.5
H21A C217 H21C 109.5
H21B C217 H21C 109.5
O22 C218 H21D 109.5
O22 C218 H21E 109.5
H21D C218 H21E 109.5
O22 C218 H21F 109.5
H21D C218 H21F 109.5
H21E C218 H21F 109.5
C226 C221 C222 121.3(11)
C226 C221 P21 119.5(8)
C222 C221 P21 119.1(9)
C223 C222 C221 117.5(12)
C223 C222 H222 121.3
C221 C222 H222 121.3
C224 C223 C222 121.4(12)
C224 C223 H223 119.3
C222 C223 H223 119.3
C223 C224 C225 122.3(12)
C223 C224 H224 118.8
C225 C224 H224 118.8
C224 C225 C226 118.9(13)
C224 C225 H225 120.5
C226 C225 H225 120.5
C221 C226 C225 118.5(11)
C221 C226 H226 120.7
C225 C226 H226 120.7
C232 C231 C236 117.8(10)
C232 C231 P21 118.1(9)
C236 C231 P21 123.9(8)
C233 C232 C231 121.4(12)
C233 C232 H232 119.3
C231 C232 H232 119.3
C234 C233 C232 119.8(12)
C234 C233 H233 120.1
C232 C233 H233 120.1
C233 C234 C235 122.4(12)
C233 C234 H234 118.8
C235 C234 H234 118.8
C234 C235 C236 119.2(12)
C234 C235 H235 120.4
C236 C235 H235 120.4
C235 C236 C231 119.4(11)
C235 C236 H236 120.3
C231 C236 H236 120.3
C246 C241 C242 121.6(11)
C246 C241 P22 117.1(8)
C242 C241 P22 121.3(10)
C241 C242 C243 115.6(12)
C241 C242 H242 122.2
C243 C242 H242 122.2
C244 C243 C242 122.7(12)
C244 C243 H243 118.7
C242 C243 H243 118.7
C243 C244 C245 123.0(12)
C243 C244 H244 118.5
C245 C244 H244 118.5
C244 C245 C246 116.6(12)
C244 C245 H245 121.7
C246 C245 H245 121.7
C241 C246 C245 120.4(11)
C241 C246 H246 119.8
C245 C246 H246 119.8
C256 C251 C252 119.3(10)
C256 C251 P22 120.8(9)
C252 C251 P22 119.8(10)
C253 C252 C251 120.3(12)
C253 C252 H252 119.8
C251 C252 H252 119.8
C254 C253 C252 120.5(12)
C254 C253 H253 119.7
C252 C253 H253 119.7
C253 C254 C255 122.4(13)
C253 C254 H254 118.8
C255 C254 H254 118.8
C254 C255 C256 119.5(12)
C254 C255 H255 120.3
C256 C255 H255 120.3
C251 C256 C255 117.9(11)
C251 C256 H256 121.0
C255 C256 H256 121.0
C262 C261 C265 106.6(9)
C262 C261 P21 127.1(9)
C265 C261 P21 126.3(8)
C262 C261 Fe2 70.3(7)
C265 C261 Fe2 68.9(7)
P21 C261 Fe2 125.1(6)
C263 C262 C261 108.7(11)
C263 C262 Fe2 70.5(7)
C261 C262 Fe2 68.8(7)
C263 C262 H262 125.6
C261 C262 H262 125.6
Fe2 C262 H262 126.6
C262 C263 C264 109.2(13)
C262 C263 Fe2 70.3(7)
C264 C263 Fe2 69.2(7)
C262 C263 H263 125.4
C264 C263 H263 125.4
Fe2 C263 H263 126.6
C263 C264 C265 108.8(11)
C263 C264 Fe2 71.2(7)
C265 C264 Fe2 69.2(7)
C263 C264 H264 125.6
C265 C264 H264 125.6
Fe2 C264 H264 125.6
C264 C265 C261 106.7(10)
C264 C265 Fe2 69.8(7)
C261 C265 Fe2 69.7(7)
C264 C265 H265 126.6
C261 C265 H265 126.6
Fe2 C265 H265 125.4
C275 C271 C272 106.5(10)
C275 C271 P22 123.3(8)
C272 C271 P22 130.1(10)
C275 C271 Fe2 69.7(7)
C272 C271 Fe2 71.6(7)
P22 C271 Fe2 125.9(7)
C273 C272 C271 107.1(11)
C273 C272 Fe2 69.9(7)
C271 C272 Fe2 67.2(7)
C273 C272 H272 126.5
C271 C272 H272 126.5
Fe2 C272 H272 127.9
C272 C273 C274 112.0(13)
C272 C273 Fe2 70.7(8)
C274 C273 Fe2 70.6(8)
C272 C273 H273 124.0
C274 C273 H273 124.0
Fe2 C273 H273 126.3
C273 C274 C275 105.7(11)
C273 C274 Fe2 70.0(8)
C275 C274 Fe2 67.9(7)
C273 C274 H274 127.2
C275 C274 H274 127.2
Fe2 C274 H274 126.5
C271 C275 C274 108.7(10)
C271 C275 Fe2 68.6(7)
C274 C275 Fe2 71.0(7)
C271 C275 H275 125.6
C274 C275 H275 125.6
Fe2 C275 H275 126.3
S12 Pd1 P12 86.74(11)
S12 Pd1 S11 88.32(11)
P12 Pd1 S11 171.98(12)
S12 Pd1 P11 174.49(12)
P12 Pd1 P11 97.36(12)
S11 Pd1 P11 88.01(12)
C171 Fe1 C172 41.7(4)
C171 Fe1 C162 109.6(5)
C172 Fe1 C162 138.8(4)
C171 Fe1 C175 41.8(5)
C172 Fe1 C175 69.3(4)
C162 Fe1 C175 110.8(4)
C171 Fe1 C161 109.9(5)
C172 Fe1 C161 110.7(5)
C162 Fe1 C161 41.2(4)
C175 Fe1 C161 139.2(4)
C171 Fe1 C163 138.3(4)
C172 Fe1 C163 179.7(6)
C162 Fe1 C163 40.9(4)
C175 Fe1 C163 110.9(5)
C161 Fe1 C163 69.0(5)
C171 Fe1 C174 69.4(4)
C172 Fe1 C174 68.3(5)
C162 Fe1 C174 139.6(5)
C175 Fe1 C174 40.7(4)
C161 Fe1 C174 179.0(5)
C163 Fe1 C174 112.0(5)
C171 Fe1 C165 138.6(5)
C172 Fe1 C165 111.4(4)
C162 Fe1 C165 68.6(4)
C175 Fe1 C165 179.3(5)
C161 Fe1 C165 40.5(4)
C163 Fe1 C165 68.5(5)
C174 Fe1 C165 139.7(4)
C171 Fe1 C173 69.1(4)
C172 Fe1 C173 40.4(4)
C162 Fe1 C173 178.8(5)
C175 Fe1 C173 68.2(5)
C161 Fe1 C173 139.1(4)
C163 Fe1 C173 139.9(4)
C174 Fe1 C173 40.1(4)
C165 Fe1 C173 112.4(5)
C171 Fe1 C164 177.8(5)
C172 Fe1 C164 139.7(4)
C162 Fe1 C164 68.3(5)
C175 Fe1 C164 139.1(5)
C161 Fe1 C164 68.3(4)
C163 Fe1 C164 40.4(4)
C174 Fe1 C164 112.5(5)
C165 Fe1 C164 40.5(4)
C173 Fe1 C164 113.0(5)
C161 P11 C141 101.2(5)
C161 P11 C131 101.0(5)
C141 P11 C131 103.7(5)
C161 P11 Pd1 121.6(4)
C141 P11 Pd1 115.7(4)
C131 P11 Pd1 111.3(4)
C111 S11 Pd1 105.0(4)
C116 S12 Pd1 104.3(4)
C171 P12 C121 107.1(5)
C171 P12 C151 101.5(5)
C121 P12 C151 103.2(5)
C171 P12 Pd1 114.1(4)
C121 P12 Pd1 112.0(4)
C151 P12 Pd1 117.5(4)
C113 O11 C117 118.3(10)
C114 O12 C118 117.5(10)
C116 C111 C112 120.9(10)
C116 C111 S11 118.9(8)
C112 C111 S11 120.0(9)
C113 C112 C111 119.1(10)
C113 C112 H112 120.4
C111 C112 H112 120.4
O11 C113 C112 122.8(11)
O11 C113 C114 116.6(9)
C112 C113 C114 120.6(10)
O12 C114 C115 124.9(11)
O12 C114 C113 114.5(9)
C115 C114 C113 120.4(10)
C114 C115 C116 119.9(10)
C114 C115 H115 120.0
C116 C115 H115 120.0
C111 C116 C115 119.0(10)
C111 C116 S12 122.9(8)
C115 C116 S12 118.0(9)
O11 C117 H11A 109.5
O11 C117 H11B 109.5
H11A C117 H11B 109.5
O11 C117 H11C 109.5
H11A C117 H11C 109.5
H11B C117 H11C 109.5
O12 C118 H11D 109.5
O12 C118 H11E 109.5
H11D C118 H11E 109.5
O12 C118 H11F 109.5
H11D C118 H11F 109.5
H11E C118 H11F 109.5
C126 C121 C122 118.8(10)
C126 C121 P12 118.5(8)
C122 C121 P12 122.6(9)
C123 C122 C121 121.2(11)
C123 C122 H122 119.4
C121 C122 H122 119.4
C124 C123 C122 119.0(11)
C124 C123 H123 120.5
C122 C123 H123 120.5
C125 C124 C123 120.9(12)
C125 C124 H124 119.6
C123 C124 H124 119.6
C124 C125 C126 119.6(12)
C124 C125 H125 120.2
C126 C125 H125 120.2
C121 C126 C125 120.4(11)
C121 C126 H126 119.8
C125 C126 H126 119.8
C136 C131 C132 119.1(10)
C136 C131 P11 117.9(8)
C132 C131 P11 123.0(9)
C133 C132 C131 120.0(11)
C133 C132 H132 120.0
C131 C132 H132 120.0
C134 C133 C132 120.8(11)
C134 C133 H133 119.6
C132 C133 H133 119.6
C135 C134 C133 120.1(12)
C135 C134 H134 119.9
C133 C134 H134 119.9
C134 C135 C136 119.8(12)
C134 C135 H135 120.1
C136 C135 H135 120.1
C131 C136 C135 120.1(11)
C131 C136 H136 119.9
C135 C136 H136 119.9
C142 C141 C146 118.6(10)
C142 C141 P11 120.2(9)
C146 C141 P11 121.2(8)
C141 C142 C143 119.5(11)
C141 C142 H142 120.2
C143 C142 H142 120.2
C144 C143 C142 121.9(12)
C144 C143 H143 119.1
C142 C143 H143 119.1
C143 C144 C145 119.8(11)
C143 C144 H144 120.1
C145 C144 H144 120.1
C146 C145 C144 118.1(12)
C146 C145 H145 120.9
C144 C145 H145 120.9
C141 C146 C145 122.1(11)
C141 C146 H146 119.0
C145 C146 H146 119.0
C152 C151 C156 118.3(10)
C152 C151 P12 121.1(9)
C156 C151 P12 120.6(8)
C153 C152 C151 120.2(11)
C153 C152 H152 119.9
C151 C152 H152 119.9
C154 C153 C152 120.1(12)
C154 C153 H153 119.9
C152 C153 H153 119.9
C155 C154 C153 122.0(12)
C155 C154 H154 119.0
C153 C154 H154 119.0
C154 C155 C156 119.1(12)
C154 C155 H155 120.5
C156 C155 H155 120.5
C151 C156 C155 120.3(11)
C151 C156 H156 119.9
C155 C156 H156 119.9
C165 C161 C162 107.9(9)
C165 C161 P11 128.4(8)
C162 C161 P11 123.7(8)
C165 C161 Fe1 70.5(6)
C162 C161 Fe1 69.3(6)
P11 C161 Fe1 125.8(6)
C163 C162 C161 107.9(9)
C163 C162 Fe1 70.0(7)
C161 C162 Fe1 69.4(6)
C163 C162 H162 126.1
C161 C162 H162 126.1
Fe1 C162 H162 126.1
C164 C163 C162 107.8(11)
C164 C163 Fe1 70.5(7)
C162 C163 Fe1 69.1(7)
C164 C163 H163 126.1
C162 C163 H163 126.1
Fe1 C163 H163 125.9
C163 C164 C165 108.2(10)
C163 C164 Fe1 69.1(7)
C165 C164 Fe1 69.3(6)
C163 C164 H164 125.9
C165 C164 H164 125.9
Fe1 C164 H164 127.3
C161 C165 C164 108.1(9)
C161 C165 Fe1 69.0(6)
C164 C165 Fe1 70.2(7)
C161 C165 H165 125.9
C164 C165 H165 125.9
Fe1 C165 H165 126.4
C172 C171 C175 107.3(9)
C172 C171 P12 120.7(8)
C175 C171 P12 132.0(7)
C172 C171 Fe1 70.6(6)
C175 C171 Fe1 70.6(6)
P12 C171 Fe1 123.7(6)
C173 C172 C171 107.9(10)
C173 C172 Fe1 70.8(7)
C171 C172 Fe1 67.7(6)
C173 C172 H172 126.1
C171 C172 H172 126.1
Fe1 C172 H172 126.9
C174 C173 C172 108.7(11)
C174 C173 Fe1 69.7(7)
C172 C173 Fe1 68.8(7)
C174 C173 H173 125.7
C172 C173 H173 125.7
Fe1 C173 H173 127.5
C173 C174 C175 108.5(10)
C173 C174 Fe1 70.3(7)
C175 C174 Fe1 68.9(7)
C173 C174 H174 125.8
C175 C174 H174 125.8
Fe1 C174 H174 126.6
C174 C175 C171 107.6(9)
C174 C175 Fe1 70.4(7)
C171 C175 Fe1 67.7(6)
C174 C175 H175 126.2
C171 C175 H175 126.2
Fe1 C175 H175 127.3

loop_
_geom_bond_atom_site_label_1
_geom_bond_atom_site_label_2
_geom_bond_distance
Pd3 S31 2.284(3)
Pd3 P31 2.294(3)
Pd3 S32 2.303(3)
Pd3 P32 2.321(3)
Fe3 C371 1.978(11)
Fe3 C361 1.998(12)
Fe3 C372 2.005(12)
Fe3 C365 2.021(12)
Fe3 C375 2.021(11)
Fe3 C362 2.027(11)
Fe3 C373 2.038(13)
Fe3 C363 2.047(12)
Fe3 C364 2.048(12)
Fe3 C374 2.048(12)
S31 C311 1.736(11)
P31 C371 1.791(11)
P31 C341 1.798(11)
P31 C331 1.825(11)
P32 C361 1.810(11)
P32 C351 1.823(11)
P32 C321 1.831(11)
S32 C316 1.747(11)
O31 C313 1.367(13)
O31 C317 1.396(14)
O32 C314 1.353(13)
O32 C318 1.419(14)
C311 C316 1.369(15)
C311 C312 1.410(13)
C312 C313 1.360(13)
C312 H312 0.9500
C313 C314 1.432(16)
C314 C315 1.363(13)
C315 C316 1.417(13)
C315 H315 0.9500
C317 H31A 0.9800
C317 H31B 0.9800
C317 H31C 0.9800
C318 H31D 0.9800
C318 H31E 0.9800
C318 H31F 0.9800
C321 C322 1.382(12)
C321 C326 1.394(14)
C322 C323 1.383(12)
C322 H322 0.9500
C323 C324 1.386(14)
C323 H323 0.9500
C324 C325 1.376(13)
C324 H324 0.9500
C325 C326 1.393(12)
C325 H325 0.9500
C326 H326 0.9500
C331 C332 1.388(12)
C331 C336 1.390(13)
C332 C333 1.389(12)
C332 H332 0.9500
C333 C334 1.374(14)
C333 H333 0.9500
C334 C335 1.380(13)
C334 H334 0.9500
C335 C336 1.384(12)
C335 H335 0.9500
C336 H336 0.9500
C341 C342 1.386(13)
C341 C346 1.415(16)
C342 C343 1.365(14)
C342 H342 0.9500
C343 C344 1.363(17)
C343 H343 0.9500
C344 C345 1.370(14)
C344 H344 0.9500
C345 C346 1.376(14)
C345 H345 0.9500
C346 H346 0.9500
C351 C356 1.369(16)
C351 C352 1.391(13)
C352 C353 1.379(14)
C352 H352 0.9500
C353 C354 1.338(17)
C353 H353 0.9500
C354 C355 1.368(14)
C354 H354 0.9500
C355 C356 1.376(14)
C355 H355 0.9500
C356 H356 0.9500
C361 C362 1.403(14)
C361 C365 1.433(16)
C362 C363 1.403(13)
C362 H362 0.9500
C363 C364 1.406(14)
C363 H363 0.9500
C364 C365 1.394(14)
C364 H364 0.9500
C365 H365 0.9500
C371 C375 1.402(16)
C371 C372 1.419(14)
C372 C373 1.404(14)
C372 H372 0.9500
C373 C374 1.392(14)
C373 H373 0.9500
C374 C375 1.425(14)
C374 H374 0.9500
C375 H375 0.9500
Pd2 P22 2.280(3)
Pd2 S21 2.287(3)
Pd2 S22 2.291(3)
Pd2 P21 2.304(3)
Fe2 C271 1.977(11)
Fe2 C275 1.992(12)
Fe2 C265 2.005(12)
Fe2 C264 2.012(13)
Fe2 C261 2.016(12)
Fe2 C273 2.024(13)
Fe2 C274 2.032(13)
Fe2 C272 2.034(12)
Fe2 C262 2.035(12)
Fe2 C263 2.037(13)
S21 C211 1.744(11)
P21 C261 1.798(12)
P21 C231 1.805(12)
P21 C221 1.817(13)
P22 C271 1.798(12)
P22 C251 1.808(12)
P22 C241 1.827(12)
S22 C216 1.728(11)
O21 C213 1.374(13)
O21 C217 1.404(15)
O22 C214 1.359(13)
O22 C218 1.426(15)
C211 C212 1.396(13)
C211 C216 1.411(15)
C212 C213 1.372(13)
C212 H212 0.9500
C213 C214 1.391(16)
C214 C215 1.377(13)
C215 C216 1.391(13)
C215 H215 0.9500
C217 H21A 0.9800
C217 H21B 0.9800
C217 H21C 0.9800
C218 H21D 0.9800
C218 H21E 0.9800
C218 H21F 0.9800
C221 C226 1.388(17)
C221 C222 1.409(15)
C222 C223 1.375(15)
C222 H222 0.9500
C223 C224 1.354(19)
C223 H223 0.9500
C224 C225 1.356(16)
C224 H224 0.9500
C225 C226 1.414(15)
C225 H225 0.9500
C226 H226 0.9500
C231 C232 1.371(15)
C231 C236 1.396(17)
C232 C233 1.359(15)
C232 H232 0.9500
C233 C234 1.313(19)
C233 H233 0.9500
C234 C235 1.352(15)
C234 H234 0.9500
C235 C236 1.382(15)
C235 H235 0.9500
C236 H236 0.9500
C241 C246 1.348(17)
C241 C242 1.398(14)
C242 C243 1.398(15)
C242 H242 0.9500
C243 C244 1.293(19)
C243 H243 0.9500
C244 C245 1.367(15)
C244 H244 0.9500
C245 C246 1.409(15)
C245 H245 0.9500
C246 H246 0.9500
C251 C256 1.371(18)
C251 C252 1.399(15)
C252 C253 1.383(15)
C252 H252 0.9500
C253 C254 1.281(19)
C253 H253 0.9500
C254 C255 1.377(15)
C254 H254 0.9500
C255 C256 1.422(15)
C255 H255 0.9500
C256 H256 0.9500
C261 C262 1.414(15)
C261 C265 1.420(17)
C262 C263 1.366(14)
C262 H262 0.9500
C263 C264 1.371(14)
C263 H263 0.9500
C264 C265 1.409(15)
C264 H264 0.9500
C265 H265 0.9500
C271 C275 1.411(17)
C271 C272 1.412(14)
C272 C273 1.366(14)
C272 H272 0.9500
C273 C274 1.367(14)
C273 H273 0.9500
C274 C275 1.412(15)
C274 H274 0.9500
C275 H275 0.9500
Pd1 S12 2.277(3)
Pd1 P12 2.285(3)
Pd1 S11 2.292(3)
Pd1 P11 2.315(3)
Fe1 C171 1.980(11)
Fe1 C172 2.020(11)
Fe1 C162 2.020(11)
Fe1 C175 2.019(11)
Fe1 C161 2.021(11)
Fe1 C163 2.033(12)
Fe1 C174 2.039(12)
Fe1 C165 2.040(11)
Fe1 C173 2.047(12)
Fe1 C164 2.051(12)
P11 C161 1.814(11)
P11 C141 1.817(11)
P11 C131 1.824(11)
S11 C111 1.750(11)
S12 C116 1.736(12)
P12 C171 1.798(11)
P12 C121 1.808(11)
P12 C151 1.815(12)
O11 C113 1.365(14)
O11 C117 1.391(15)
O12 C114 1.368(14)
O12 C118 1.389(16)
C111 C116 1.386(17)
C111 C112 1.409(14)
C112 C113 1.380(14)
C112 H112 0.9500
C113 C114 1.401(17)
C114 C115 1.374(14)
C115 C116 1.420(14)
C115 H115 0.9500
C117 H11A 0.9800
C117 H11B 0.9800
C117 H11C 0.9800
C118 H11D 0.9800
C118 H11E 0.9800
C118 H11F 0.9800
C121 C126 1.372(16)
C121 C122 1.381(14)
C122 C123 1.378(15)
C122 H122 0.9500
C123 C124 1.374(18)
C123 H123 0.9500
C124 C125 1.366(15)
C124 H124 0.9500
C125 C126 1.392(15)
C125 H125 0.9500
C126 H126 0.9500
C131 C136 1.371(17)
C131 C132 1.385(14)
C132 C133 1.366(15)
C132 H132 0.9500
C133 C134 1.361(19)
C133 H133 0.9500
C134 C135 1.359(15)
C134 H134 0.9500
C135 C136 1.392(15)
C135 H135 0.9500
C136 H136 0.9500
C141 C142 1.370(14)
C141 C146 1.376(16)
C142 C143 1.383(15)
C142 H142 0.9500
C143 C144 1.343(18)
C143 H143 0.9500
C144 C145 1.389(15)
C144 H144 0.9500
C145 C146 1.382(15)
C145 H145 0.9500
C146 H146 0.9500
C151 C152 1.376(14)
C151 C156 1.382(17)
C152 C153 1.367(15)
C152 H152 0.9500
C153 C154 1.337(19)
C153 H153 0.9500
C154 C155 1.335(15)
C154 H154 0.9500
C155 C156 1.384(15)
C155 H155 0.9500
C156 H156 0.9500
C161 C165 1.406(16)
C161 C162 1.423(14)
C162 C163 1.417(13)
C162 H162 0.9500
C163 C164 1.410(14)
C163 H163 0.9500
C164 C165 1.417(14)
C164 H164 0.9500
C165 H165 0.9500
C171 C172 1.424(13)
C171 C175 1.426(16)
C172 C173 1.404(13)
C172 H172 0.9500
C173 C174 1.399(14)
C173 H173 0.9500
C174 C175 1.410(14)
C174 H174 0.9500
C175 H175 0.9500

loop_
_platon_squeeze_void_nr
_platon_squeeze_void_average_x
_platon_squeeze_void_average_y
_platon_squeeze_void_average_z
_platon_squeeze_void_volume
_platon_squeeze_void_count_electrons
_platon_squeeze_void_content
1 -0.002 0.002 -0.002 1486 667 ' '
